data_4343675
loop_
_publ_author_name
'Marynick, D.S.'
'Lipscomb, W.N.'

_publ_section_title
;
 Crystal structure of beryllium borohydride
;
_journal_name_full 'Inorganic Chemistry'
_journal_page_first 820
_journal_page_last 823
_journal_volume 11
_journal_year 1972
_chemical_formula_sum 'B2 Be H8'
_chemical_name_systematic 'Be (B H4)2'
_space_group_IT_number 110
_symmetry_space_group_name_Hall 'I 4bw -2c'
_symmetry_space_group_name_H-M 'I 41 c d'
_cell_angle_alpha 90
_cell_angle_beta 90
_cell_angle_gamma 90
_cell_formula_units_Z 16
_cell_length_a 13.62
_cell_length_b 13.62
_cell_length_c 9.1
_cell_volume 1688.090
_citation_journal_id_ASTM INOCAJ
_cod_data_source_file Marynick_INOCAJ_1972_1650.cif
_cod_data_source_block H8B2Be1
_cod_original_cell_volume 1688.09
_cod_original_formula_sum 'H8 B2 Be1'
_cod_database_code 4343675

loop_
_symmetry_equiv_pos_as_xyz
x,y,z
-y,x+1/2,z+1/4
-x+1/2,-y+1/2,z+1/2
y+1/2,-x,z+3/4
-x,y,z+1/2
-y,-x+1/2,z+3/4
x+1/2,-y+1/2,z
y+1/2,x,z+1/4
x+1/2,y+1/2,z+1/2
-y+1/2,x+1,z+3/4
-x+1,-y+1,z+1
y+1,-x+1/2,z+5/4
-x+1/2,y+1/2,z+1
-y+1/2,-x+1,z+5/4
x+1,-y+1,z+1/2
y+1,x+1/2,z+3/4

loop_
_atom_site_label
_atom_site_type_symbol
_atom_site_fract_x
_atom_site_fract_y
_atom_site_fract_z
_atom_site_occupancy
_atom_site_U_iso_or_equiv
H5 H-1 0.1054 0.1564 0.0252 1 0.0
H7 H-1 0.145 0.2714 0.1015 1 0.0
H3 H-1 0.2069 -0.0033 0.0982 1 0.0
H4 H-1 0.1413 0.0083 -0.0841 1 0.0
B1 B+3 0.1638 -0.0491 0.009 1 0.0
B2 B+3 0.1386 0.1935 0.1204 1 0.0
H8 H-1 0.0899 0.185 0.2261 1 0.0
Be1 Be+2 0.1998 0.0869 0 1 0.0
H6 H-1 0.2122 0.1626 0.1404 1 0.0
H1 H-1 0.0955 -0.0687 0.0598 1 0.0
H2 H-1 0.2193 -0.1012 -0.0418 1 0.0
